data_4128250
loop_
_publ_author_name
'Drummond, Michael J.'
'Ford, Courtney L.'
'Gray, Danielle L.'
'Popescu, Codrina V.'
'Fout, Alison R.'

_publ_section_title
;
 Radical Rebound Hydroxylation Versus H-Atom Transfer in Non-Heme
 Iron(III)-Hydroxo Complexes: Reactivity and Structural Differentiation.
;
_journal_issue 16
_journal_name_full 'Journal of the American Chemical Society'
_journal_page_first 6639
_journal_page_last 6650
_journal_paper_doi 10.1021/jacs.9b01516
_journal_volume 141
_journal_year 2019
_chemical_formula_moiety 'C41 H47 Fe N7 O, C H2 Cl2'
_chemical_formula_sum 'C42 H49 Cl2 Fe N7 O'
_chemical_formula_weight 794.63
_space_group_crystal_system monoclinic
_space_group_IT_number 12
_space_group_name_Hall '-C 2y'
_space_group_name_H-M_alt 'C 1 2/m 1'
_symmetry_space_group_name_Hall '-C 2y'
_symmetry_space_group_name_H-M 'C 1 2/m 1'
_atom_sites_solution_hydrogens mixed
_audit_creation_date 2018-04-28
_audit_creation_method
;
Olex2 1.2
(compiled 2018.04.26 svn.r3504 for OlexSys, GUI svn.r5492)
;
_cell_angle_alpha 90
_cell_angle_beta 107.4110(10)
_cell_angle_gamma 90
_cell_formula_units_Z 4
_cell_length_a 24.1058(7)
_cell_length_b 14.1272(4)
_cell_length_c 13.1675(4)
_cell_measurement_reflns_used 33930
_cell_measurement_temperature 100(2)
_cell_measurement_theta_max 25.39
_cell_measurement_theta_min 2.52
_cell_volume 4278.7(2)
_computing_cell_refinement 'SAINT v8.37A (Bruker, 2015)'
_computing_data_collection 'APEX3 V2016.9-0 (Bruker, 2016)'
_computing_data_reduction 'SAINT v8.37A (Bruker, 2015)'
_computing_molecular_graphics 'Olex2 (Dolomanov et al., 2009)'
_computing_publication_material 'Olex2 (Dolomanov et al., 2009)'
_computing_structure_refinement 'XL (Sheldrick, 2008)'
_computing_structure_solution 'SHELX-2014-7 (Sheldrick, 2015)'
_diffrn_ambient_temperature 99.99
_diffrn_detector_area_resol_mean 8
_diffrn_detector_type 'CCD area detector'
_diffrn_measured_fraction_theta_full 0.999
_diffrn_measured_fraction_theta_max 0.997
_diffrn_measurement_device 'kappa diffractometer'
_diffrn_measurement_device_type 'Bruker SMART APEX CCD area detector'
_diffrn_measurement_method '\w and \f scans'
_diffrn_radiation_monochromator graphite
_diffrn_radiation_type MoK\a
_diffrn_radiation_wavelength 0.71073
_diffrn_reflns_av_R_equivalents 0.0321
_diffrn_reflns_av_unetI/netI 0.0123
_diffrn_reflns_Laue_measured_fraction_full 0.999
_diffrn_reflns_Laue_measured_fraction_max 0.997
_diffrn_reflns_limit_h_max 29
_diffrn_reflns_limit_h_min -29
_diffrn_reflns_limit_k_max 17
_diffrn_reflns_limit_k_min -17
_diffrn_reflns_limit_l_max 15
_diffrn_reflns_limit_l_min -15
_diffrn_reflns_number 53005
_diffrn_reflns_point_group_measured_fraction_full 0.999
_diffrn_reflns_point_group_measured_fraction_max 0.997
_diffrn_reflns_theta_full 25.242
_diffrn_reflns_theta_max 25.412
_diffrn_reflns_theta_min 2.520
_diffrn_source 'sealed tube'
_diffrn_standards_number 0
_exptl_absorpt_coefficient_mu 0.517
_exptl_absorpt_correction_T_max 0.7452
_exptl_absorpt_correction_T_min 0.6991
_exptl_absorpt_correction_type multi-scan
_exptl_absorpt_process_details
;
SADABS-2016/2 (Bruker,2016/2) was used for absorption correction.
wR2(int) was 0.0801 before and 0.0522 after correction.
The Ratio of minimum to maximum transmission is 0.9381.
The \l/2 correction factor is Not present.
;
_exptl_crystal_colour red
_exptl_crystal_colour_primary red
_exptl_crystal_density_diffrn 1.234
_exptl_crystal_description Plate
_exptl_crystal_F_000 1672
_exptl_crystal_id dd66h
_exptl_crystal_preparation
;
The data crystal was mounted using oil (Parantone-N) to a 
0.3 mm cryo-loop (Hampton Research) with the (1 1 5) scattering 
planes roughly normal to the spindle axis. 
;
_exptl_crystal_size_max 0.219
_exptl_crystal_size_mid 0.141
_exptl_crystal_size_min 0.058
_refine_diff_density_max 0.312
_refine_diff_density_min -0.656
_refine_diff_density_rms 0.067
_refine_ls_extinction_method none
_refine_ls_goodness_of_fit_ref 1.072
_refine_ls_hydrogen_treatment mixed
_refine_ls_matrix_type full
_refine_ls_number_parameters 278
_refine_ls_number_reflns 4102
_refine_ls_number_restraints 0
_refine_ls_restrained_S_all 1.072
_refine_ls_R_factor_all 0.0372
_refine_ls_R_factor_gt 0.0344
_refine_ls_shift/su_max 0.001
_refine_ls_shift/su_mean 0.000
_refine_ls_structure_factor_coef Fsqd
_refine_ls_weighting_details 'w=1/[\s^2^(Fo^2^)+(0.0384P)^2^+9.0725P] where P=(Fo^2^+2Fc^2^)/3'
_refine_ls_weighting_scheme calc
_refine_ls_wR_factor_gt 0.0874
_refine_ls_wR_factor_ref 0.0893
_reflns_Friedel_coverage 0.000
_reflns_number_gt 3814
_reflns_number_total 4102
_reflns_threshold_expression 'I > 2\s(I)'
_cod_data_source_file ja9b01516_si_001.cif
_cod_data_source_block dd66h
_cod_database_code 4128250
_shelx_shelxl_version_number 2014/7
_shelx_space_group_comment
;
The symmetry employed for this shelxl refinement is uniquely defined
by the following loop, which should always be used as a source of
symmetry information in preference to the above space-group names.
They are only intended as comments.
;
_shelx_estimated_absorpt_t_max 0.971
_shelx_estimated_absorpt_t_min 0.895
_olex2_refinement_description
;
1. Fixed Uiso
 At 1.2 times of:
  All C(H) groups, {H44A,H44B} of C44, {H42A,H42B} of C42, {H43A,H43B} of C43,
   {H45A,H45B} of C45, {H41A,H41B} of C41
 At 1.5 times of:
  All O(H) groups, {H9A,H9B} of C9, {H7A,H7B} of C7
2.a Ternary CH refined with riding coordinates:
 C40(H40)
2.b Secondary CH2 refined with riding coordinates:
 C45(H45A,H45B), C41(H41A,H41B), C44(H44A,H44B), C43(H43A,H43B), C42(H42A,H42B)
2.c Aromatic/amide H refined with riding coordinates:
 C21(H21), C22(H22), C24(H24), C4(H4), C31(H31), C32(H32), C34(H34), C2(H2),
 C33(H33), C2AA(H2AA)
;
_olex2_submission_special_instructions 'No special instructions were received'

loop_
_space_group_symop_operation_xyz
'x, y, z'
'-x, y, -z'
'x+1/2, y+1/2, z'
'-x+1/2, y+1/2, -z'
'-x, -y, -z'
'x, -y, z'
'-x+1/2, -y+1/2, -z'
'x+1/2, -y+1/2, z'

loop_
_atom_site_label
_atom_site_type_symbol
_atom_site_fract_x
_atom_site_fract_y
_atom_site_fract_z
_atom_site_U_iso_or_equiv
_atom_site_adp_type
_atom_site_occupancy
_atom_site_site_symmetry_order
_atom_site_calc_flag
_atom_site_refinement_flags_posn
_atom_site_refinement_flags_adp
_atom_site_refinement_flags_occupancy
Fe1 Fe 0.74484(2) 0.5000 0.67000(2) 0.00971(10) Uani 1 2 d S T P
Cl1 Cl 0.85318(3) 0.5000 1.14549(6) 0.03466(18) Uani 1 2 d S T P
Cl2 Cl 0.72780(4) 0.5000 1.03597(6) 0.0409(2) Uani 1 2 d S T P
O1 O 0.66512(7) 0.5000 0.70335(14) 0.0151(4) Uani 1 2 d S T P
H1 H 0.6642(9) 0.5498(15) 0.7378(17) 0.023 Uiso 1 1 d R . .
N1 N 0.82222(9) 0.5000 0.61189(16) 0.0133(4) Uani 1 2 d S T P
N2 N 0.78745(6) 0.60017(10) 0.78982(10) 0.0118(3) Uani 1 1 d . . .
N3 N 0.71339(6) 0.40048(10) 0.53556(11) 0.0136(3) Uani 1 1 d . . .
N4 N 0.66970(6) 0.67645(10) 0.79352(12) 0.0172(3) Uani 1 1 d . . .
C5 C 0.81823(11) 0.5000 0.50743(19) 0.0154(5) Uani 1 2 d S T P
C23 C 0.77537(7) 0.68284(12) 0.83529(13) 0.0138(3) Uani 1 1 d . . .
C20 C 0.84629(7) 0.58900(12) 0.82727(13) 0.0129(3) Uani 1 1 d . . .
C30 C 0.72312(7) 0.41109(12) 0.44060(13) 0.0157(4) Uani 1 1 d . . .
C21 C 0.87228(7) 0.66469(13) 0.89307(13) 0.0167(4) Uani 1 1 d . . .
H21 H 0.9126 0.6736 0.9274 0.020 Uiso 1 1 calc R . .
C22 C 0.82705(8) 0.72429(12) 0.89808(13) 0.0171(4) Uani 1 1 d . . .
H22 H 0.8306 0.7819 0.9367 0.020 Uiso 1 1 calc R . .
C24 C 0.71902(8) 0.71773(12) 0.83329(13) 0.0161(4) Uani 1 1 d . . .
H24 H 0.7181 0.7780 0.8648 0.019 Uiso 1 1 calc R . .
C1 C 0.87494(10) 0.5000 0.6856(2) 0.0145(5) Uani 1 2 d S T P
C8 C 0.75683(11) 0.5000 0.42549(19) 0.0173(5) Uani 1 2 d S T P
C6 C 0.87624(10) 0.5000 0.80300(19) 0.0134(5) Uani 1 2 d S T P
C4 C 0.86762(11) 0.5000 0.4738(2) 0.0201(5) Uani 1 2 d S T P
H4 H 0.8643 0.5000 0.4000 0.024 Uiso 1 2 calc RS T P
C7 C 0.93951(11) 0.5000 0.8763(2) 0.0203(5) Uani 1 2 d S T P
H7A H 0.9404(14) 0.5000 0.948(3) 0.031 Uiso 1 2 d RS T P
H7B H 0.9617(10) 0.5595(16) 0.8666(17) 0.031 Uiso 1 1 d R . .
C31 C 0.70294(8) 0.34488(14) 0.36018(14) 0.0217(4) Uani 1 1 d . . .
H31 H 0.7106 0.3529 0.2940 0.026 Uiso 1 1 calc R . .
C32 C 0.67170(8) 0.26736(14) 0.37621(15) 0.0232(4) Uani 1 1 d . . .
H32 H 0.6579 0.2215 0.3217 0.028 Uiso 1 1 calc R . .
C34 C 0.68281(8) 0.32542(13) 0.54999(14) 0.0184(4) Uani 1 1 d . . .
H34 H 0.6758 0.3183 0.6169 0.022 Uiso 1 1 calc R . .
C2 C 0.92551(11) 0.5000 0.6553(2) 0.0207(5) Uani 1 2 d S T P
H2 H 0.9625 0.5000 0.7077 0.025 Uiso 1 2 calc RS T P
C33 C 0.66081(8) 0.25769(13) 0.47270(15) 0.0222(4) Uani 1 1 d . . .
H33 H 0.6388 0.2058 0.4857 0.027 Uiso 1 1 calc R . .
C2AA C 0.92150(12) 0.5000 0.5489(2) 0.0235(6) Uani 1 2 d S T P
H2AA H 0.9557 0.5000 0.5273 0.028 Uiso 1 2 calc RS T P
C40 C 0.61787(8) 0.72858(14) 0.79762(16) 0.0235(4) Uani 1 1 d . . .
H40 H 0.6303 0.7817 0.8497 0.028 Uiso 1 1 calc R . .
C9 C 0.76243(14) 0.5000 0.3124(2) 0.0269(6) Uani 1 2 d S T P
H9A H 0.7845(11) 0.5570(18) 0.3017(19) 0.040 Uiso 1 1 d R . .
H9B H 0.7229(16) 0.5000 0.262(3) 0.040 Uiso 1 2 d RS T P
C45 C 0.58754(10) 0.77021(18) 0.68841(18) 0.0385(5) Uani 1 1 d . . .
H45A H 0.5779 0.7187 0.6351 0.046 Uiso 1 1 calc R . .
H45B H 0.6143 0.8145 0.6682 0.046 Uiso 1 1 calc R . .
C41 C 0.57721(9) 0.66428(18) 0.8347(2) 0.0375(5) Uani 1 1 d . . .
H41A H 0.5972 0.6407 0.9072 0.045 Uiso 1 1 calc R . .
H41B H 0.5665 0.6090 0.7866 0.045 Uiso 1 1 calc R . .
C11 C 0.79830(15) 0.5000 1.0226(2) 0.0329(7) Uani 1 2 d S T P
H11 H 0.8041(10) 0.5597(18) 0.9874(19) 0.040 Uiso 1 1 d R . .
C44 C 0.53173(10) 0.8228(2) 0.6872(2) 0.0506(7) Uani 1 1 d . . .
H44A H 0.5418 0.8797 0.7330 0.061 Uiso 1 1 calc R . .
H44B H 0.5114 0.8440 0.6138 0.061 Uiso 1 1 calc R . .
C43 C 0.49153(10) 0.7598(2) 0.7268(2) 0.0545(8) Uani 1 1 d . . .
H43A H 0.4575 0.7971 0.7307 0.065 Uiso 1 1 calc R . .
H43B H 0.4773 0.7075 0.6755 0.065 Uiso 1 1 calc R . .
C42 C 0.52196(10) 0.7188(2) 0.8352(2) 0.0524(7) Uani 1 1 d . . .
H42A H 0.4951 0.6756 0.8566 0.063 Uiso 1 1 calc R . .
H42B H 0.5325 0.7706 0.8881 0.063 Uiso 1 1 calc R . .

loop_
_atom_site_aniso_label
_atom_site_aniso_U_11
_atom_site_aniso_U_22
_atom_site_aniso_U_33
_atom_site_aniso_U_23
_atom_site_aniso_U_13
_atom_site_aniso_U_12
Fe1 0.01091(17) 0.00985(17) 0.00770(17) 0.000 0.00176(12) 0.000
Cl1 0.0387(4) 0.0387(4) 0.0288(4) 0.000 0.0137(3) 0.000
Cl2 0.0433(5) 0.0537(5) 0.0261(4) 0.000 0.0111(3) 0.000
O1 0.0168(9) 0.0119(9) 0.0175(9) 0.000 0.0064(7) 0.000
N1 0.0151(10) 0.0120(10) 0.0131(10) 0.000 0.0048(8) 0.000
N2 0.0138(7) 0.0104(6) 0.0110(7) 0.0006(5) 0.0032(5) 0.0001(5)
N3 0.0148(7) 0.0130(7) 0.0111(7) 0.0001(5) 0.0011(5) 0.0013(6)
N4 0.0178(7) 0.0162(8) 0.0178(7) -0.0028(6) 0.0056(6) 0.0022(6)
C5 0.0200(12) 0.0126(12) 0.0157(12) 0.000 0.0086(10) 0.000
C23 0.0200(8) 0.0108(8) 0.0103(8) 0.0012(6) 0.0040(6) -0.0008(7)
C20 0.0136(8) 0.0137(8) 0.0107(8) 0.0021(6) 0.0025(6) -0.0010(6)
C30 0.0146(8) 0.0181(9) 0.0127(8) -0.0014(7) 0.0016(6) 0.0044(7)
C21 0.0157(8) 0.0179(9) 0.0146(8) -0.0008(7) 0.0014(7) -0.0048(7)
C22 0.0253(9) 0.0125(8) 0.0130(8) -0.0031(7) 0.0051(7) -0.0044(7)
C24 0.0241(9) 0.0108(8) 0.0137(8) -0.0008(6) 0.0060(7) 0.0023(7)
C1 0.0150(12) 0.0104(11) 0.0186(12) 0.000 0.0056(10) 0.000
C8 0.0219(13) 0.0226(13) 0.0090(11) 0.000 0.0070(10) 0.000
C6 0.0106(11) 0.0143(12) 0.0132(12) 0.000 0.0005(9) 0.000
C4 0.0244(13) 0.0185(13) 0.0217(13) 0.000 0.0134(11) 0.000
C7 0.0117(12) 0.0237(14) 0.0216(14) 0.000 -0.0013(10) 0.000
C31 0.0213(9) 0.0267(10) 0.0165(9) -0.0073(8) 0.0049(7) 0.0034(8)
C32 0.0210(9) 0.0204(10) 0.0228(9) -0.0114(8) -0.0015(7) 0.0029(8)
C34 0.0214(9) 0.0150(9) 0.0166(9) 0.0009(7) 0.0021(7) -0.0015(7)
C2 0.0153(12) 0.0202(13) 0.0271(14) 0.000 0.0070(11) 0.000
C33 0.0210(9) 0.0140(9) 0.0257(10) -0.0015(7) -0.0020(7) -0.0021(7)
C2AA 0.0205(13) 0.0226(14) 0.0337(15) 0.000 0.0174(12) 0.000
C40 0.0198(9) 0.0222(10) 0.0283(10) -0.0096(8) 0.0067(8) 0.0026(8)
C9 0.0320(16) 0.0382(18) 0.0137(13) 0.000 0.0117(12) 0.000
C45 0.0323(12) 0.0441(14) 0.0363(12) -0.0009(11) 0.0063(9) 0.0206(10)
C41 0.0254(11) 0.0404(13) 0.0498(14) -0.0104(11) 0.0160(10) -0.0051(10)
C11 0.0446(19) 0.0361(18) 0.0195(14) 0.000 0.0118(13) 0.000
C44 0.0337(13) 0.0569(17) 0.0540(16) -0.0093(13) 0.0023(11) 0.0255(12)
C43 0.0209(11) 0.0593(17) 0.0741(19) -0.0401(15) 0.0005(11) 0.0044(11)
C42 0.0279(12) 0.0596(17) 0.0766(19) -0.0214(15) 0.0262(13) -0.0062(12)

loop_
_atom_type_symbol
_atom_type_description
_atom_type_scat_dispersion_real
_atom_type_scat_dispersion_imag
_atom_type_scat_source
C C 0.0033 0.0016 'International Tables Vol C Tables 4.2.6.8 and 6.1.1.4'
H H 0.0000 0.0000 'International Tables Vol C Tables 4.2.6.8 and 6.1.1.4'
Cl Cl 0.1484 0.1585 'International Tables Vol C Tables 4.2.6.8 and 6.1.1.4'
Fe Fe 0.3463 0.8444 'International Tables Vol C Tables 4.2.6.8 and 6.1.1.4'
N N 0.0061 0.0033 'International Tables Vol C Tables 4.2.6.8 and 6.1.1.4'
O O 0.0106 0.0060 'International Tables Vol C Tables 4.2.6.8 and 6.1.1.4'

loop_
_exptl_crystal_face_index_h
_exptl_crystal_face_index_k
_exptl_crystal_face_index_l
_exptl_crystal_face_perp_dist
-1.00 1.00 -1.00 0.0650
1.00 -1.00 1.00 0.0860
0.00 -1.00 -1.00 0.0370
0.00 1.00 1.00 0.0580
-1.00 0.00 0.00 0.0190
1.00 0.00 0.00 0.0290

loop_
_geom_angle_atom_site_label_1
_geom_angle_atom_site_label_2
_geom_angle_atom_site_label_3
_geom_angle
_geom_angle_site_symmetry_1
_geom_angle_site_symmetry_3
O1 Fe1 N1 172.32(7) . .
O1 Fe1 N2 96.52(5) . .
O1 Fe1 N2 96.52(5) . 6_565
O1 Fe1 N3 92.96(5) . 6_565
O1 Fe1 N3 92.96(5) . .
N2 Fe1 N1 89.23(5) 6_565 .
N2 Fe1 N1 89.23(5) . .
N2 Fe1 N2 82.82(7) . 6_565
N2 Fe1 N3 98.27(5) . 6_565
N2 Fe1 N3 98.27(5) 6_565 .
N2 Fe1 N3 170.28(5) 6_565 6_565
N2 Fe1 N3 170.28(5) . .
N3 Fe1 N1 81.14(5) . .
N3 Fe1 N1 81.14(5) 6_565 .
N3 Fe1 N3 79.03(7) 6_565 .
Fe1 O1 H1 106.7(15) . .
C5 N1 Fe1 122.74(16) . .
C1 N1 Fe1 117.44(16) . .
C1 N1 C5 119.8(2) . .
C23 N2 Fe1 139.57(11) . .
C20 N2 Fe1 114.07(11) . .
C20 N2 C23 105.79(14) . .
C30 N3 Fe1 124.01(12) . .
C34 N3 Fe1 117.54(11) . .
C34 N3 C30 118.45(15) . .
C24 N4 C40 116.84(15) . .
N1 C5 C8 118.1(2) . .
N1 C5 C4 121.2(2) . .
C4 C5 C8 120.6(2) . .
N2 C23 C22 110.08(15) . .
N2 C23 C24 127.01(15) . .
C22 C23 C24 122.41(16) . .
N2 C20 C21 111.07(15) . .
N2 C20 C6 121.60(15) . .
C21 C20 C6 127.21(16) . .
N3 C30 C8 117.08(16) . .
N3 C30 C31 120.97(17) . .
C31 C30 C8 121.94(17) . .
C20 C21 H21 126.9 . .
C22 C21 C20 106.19(15) . .
C22 C21 H21 126.9 . .
C23 C22 H22 126.6 . .
C21 C22 C23 106.83(15) . .
C21 C22 H22 126.6 . .
N4 C24 C23 127.22(16) . .
N4 C24 H24 116.4 . .
C23 C24 H24 116.4 . .
N1 C1 C6 117.0(2) . .
N1 C1 C2 120.8(2) . .
C2 C1 C6 122.2(2) . .
C30 C8 C5 109.94(13) . .
C30 C8 C5 109.94(13) 6_565 .
C30 C8 C30 109.21(19) . 6_565
C9 C8 C5 109.4(2) . .
C9 C8 C30 109.15(13) . .
C9 C8 C30 109.15(13) . 6_565
C20 C6 C20 110.49(19) 6_565 .
C20 C6 C1 109.94(12) 6_565 .
C20 C6 C1 109.94(12) . .
C20 C6 C7 108.03(13) 6_565 .
C20 C6 C7 108.03(13) . .
C1 C6 C7 110.4(2) . .
C5 C4 H4 120.5 . .
C2AA C4 C5 119.0(2) . .
C2AA C4 H4 120.5 . .
C6 C7 H7A 111(2) . .
C6 C7 H7B 112.2(12) . .
H7A C7 H7B 105.7(16) . .
C30 C31 H31 120.0 . .
C32 C31 C30 120.06(17) . .
C32 C31 H31 120.0 . .
C31 C32 H32 120.6 . .
C33 C32 C31 118.84(17) . .
C33 C32 H32 120.6 . .
N3 C34 H34 118.3 . .
N3 C34 C33 123.43(17) . .
C33 C34 H34 118.3 . .
C1 C2 H2 120.3 . .
C2AA C2 C1 119.4(2) . .
C2AA C2 H2 120.3 . .
C32 C33 C34 118.24(18) . .
C32 C33 H33 120.9 . .
C34 C33 H33 120.9 . .
C4 C2AA H2AA 120.2 . .
C2 C2AA C4 119.7(2) . .
C2 C2AA H2AA 120.2 . .
N4 C40 H40 108.6 . .
N4 C40 C45 109.46(16) . .
N4 C40 C41 110.51(17) . .
C45 C40 H40 108.6 . .
C41 C40 H40 108.6 . .
C41 C40 C45 111.13(18) . .
C8 C9 H9A 110.0(14) . .
C8 C9 H9B 108(2) . .
H9A C9 H9B 110.6(17) . .
C40 C45 H45A 109.3 . .
C40 C45 H45B 109.3 . .
C40 C45 C44 111.64(19) . .
H45A C45 H45B 108.0 . .
C44 C45 H45A 109.3 . .
C44 C45 H45B 109.3 . .
C40 C41 H41A 109.6 . .
C40 C41 H41B 109.6 . .
C40 C41 C42 110.1(2) . .
H41A C41 H41B 108.2 . .
C42 C41 H41A 109.6 . .
C42 C41 H41B 109.6 . .
Cl1 C11 Cl2 113.04(17) . .
Cl1 C11 H11 105.0(14) . .
Cl2 C11 H11 108.7(14) . .
C45 C44 H44A 109.4 . .
C45 C44 H44B 109.4 . .
H44A C44 H44B 108.0 . .
C43 C44 C45 111.1(2) . .
C43 C44 H44A 109.4 . .
C43 C44 H44B 109.4 . .
C44 C43 H43A 109.3 . .
C44 C43 H43B 109.3 . .
H43A C43 H43B 107.9 . .
C42 C43 C44 111.7(2) . .
C42 C43 H43A 109.3 . .
C42 C43 H43B 109.3 . .
C41 C42 H42A 109.4 . .
C41 C42 H42B 109.4 . .
C43 C42 C41 111.3(2) . .
C43 C42 H42A 109.4 . .
C43 C42 H42B 109.4 . .
H42A C42 H42B 108.0 . .

loop_
_geom_bond_atom_site_label_1
_geom_bond_atom_site_label_2
_geom_bond_distance
_geom_bond_site_symmetry_2
Fe1 O1 2.0954(17) .
Fe1 N1 2.218(2) .
Fe1 N2 2.1394(14) .
Fe1 N2 2.1394(14) 6_565
Fe1 N3 2.2095(14) .
Fe1 N3 2.2094(14) 6_565
Cl1 C11 1.757(3) .
Cl2 C11 1.760(3) .
O1 H1 0.84(2) .
N1 C5 1.350(3) .
N1 C1 1.348(3) .
N2 C23 1.383(2) .
N2 C20 1.364(2) .
N3 C30 1.348(2) .
N3 C34 1.337(2) .
N4 C24 1.286(2) .
N4 C40 1.465(2) .
C5 C8 1.549(3) .
C5 C4 1.389(4) .
C23 C22 1.401(2) .
C23 C24 1.438(2) .
C20 C21 1.401(2) .
C20 C6 1.530(2) .
C30 C8 1.541(2) .
C30 C31 1.387(3) .
C21 H21 0.9500 .
C21 C22 1.395(3) .
C22 H22 0.9500 .
C24 H24 0.9500 .
C1 C6 1.537(3) .
C1 C2 1.391(4) .
C8 C30 1.541(2) 6_565
C8 C9 1.535(3) .
C6 C20 1.530(2) 6_565
C6 C7 1.542(3) .
C4 H4 0.9500 .
C4 C2AA 1.377(4) .
C7 H7A 0.94(3) .
C7 H7B 1.03(2) .
C31 H31 0.9500 .
C31 C32 1.381(3) .
C32 H32 0.9500 .
C32 C33 1.379(3) .
C34 H34 0.9500 .
C34 C33 1.382(3) .
C2 H2 0.9500 .
C2 C2AA 1.375(4) .
C33 H33 0.9500 .
C2AA H2AA 0.9500 .
C40 H40 1.0000 .
C40 C45 1.523(3) .
C40 C41 1.520(3) .
C9 H9A 1.00(3) .
C9 H9B 0.99(4) .
C45 H45A 0.9900 .
C45 H45B 0.9900 .
C45 C44 1.533(3) .
C41 H41A 0.9900 .
C41 H41B 0.9900 .
C41 C42 1.540(3) .
C11 H11 0.99(3) .
C44 H44A 0.9900 .
C44 H44B 0.9900 .
C44 C43 1.518(4) .
C43 H43A 0.9900 .
C43 H43B 0.9900 .
C43 C42 1.511(4) .
C42 H42A 0.9900 .
C42 H42B 0.9900 .

loop_
_geom_hbond_atom_site_label_D
_geom_hbond_atom_site_label_H
_geom_hbond_atom_site_label_A
_geom_hbond_distance_DH
_geom_hbond_distance_HA
_geom_hbond_distance_DA
_geom_hbond_angle_DHA
O1 H1 N4 0.84(2) 1.92(2) 2.7490(16) 167(2)

loop_
_smtbx_masks_void_nr
_smtbx_masks_void_average_x
_smtbx_masks_void_average_y
_smtbx_masks_void_average_z
_smtbx_masks_void_volume
_smtbx_masks_void_count_electrons
1 0.000 0.000 -0.358 330.7 73.0
2 0.500 0.500 0.368 330.7 73.0
